data_7154414
loop_
_publ_author_name
'Peng, Haibo'
'Yu, Jin-Tao'
'Jiang, Yan'
'Wang, Lei'
'Cheng, Jiang'

_publ_section_title
;
 Rhodium-catalyzed annulation between 2-arylimidazo[1,2-a]pyridines and
 alkynes leading to pyrido[1,2-a]benzimidazole derivatives.
;
_journal_issue 19
_journal_name_full 'Organic &amp; biomolecular chemistry'
_journal_page_first 5354
_journal_page_last 5357
_journal_paper_doi 10.1039/c5ob00450k
_journal_volume 13
_journal_year 2015
_chemical_formula_sum 'C28 H19 Cl3 N2'
_chemical_formula_weight 489.80
_chemical_name_systematic
; 
 ? 
;
_space_group_IT_number 2
_symmetry_cell_setting triclinic
_symmetry_space_group_name_Hall '-P 1'
_symmetry_space_group_name_H-M 'P -1'
_atom_sites_solution_hydrogens geom
_atom_sites_solution_primary direct
_atom_sites_solution_secondary difmap
_audit_creation_method SHELXL-97
_audit_update_record
;
2015-04-03 deposited with the CCDC.
2015-04-08 downloaded from the CCDC.
;
_cell_angle_alpha 106.641(5)
_cell_angle_beta 90.549(5)
_cell_angle_gamma 107.250(5)
_cell_formula_units_Z 2
_cell_length_a 9.043(2)
_cell_length_b 10.807(2)
_cell_length_c 13.279(3)
_cell_measurement_reflns_used 4059
_cell_measurement_temperature 293(2)
_cell_measurement_theta_max 25.00
_cell_measurement_theta_min 2.37
_cell_volume 1181.1(4)
_computing_cell_refinement 'Bruker SAINT'
_computing_data_collection 'Bruker Apex II'
_computing_data_reduction 'Bruker SAINT'
_computing_molecular_graphics 'SHELXL-97 (Sheldrick, 2008)'
_computing_publication_material 'SHELXL-97 (Sheldrick, 2008)'
_computing_structure_refinement 'SHELXL-97 (Sheldrick, 2008)'
_computing_structure_solution 'SHELXS-97 (Sheldrick, 2008)'
_diffrn_ambient_temperature 293(2)
_diffrn_measured_fraction_theta_full 0.979
_diffrn_measured_fraction_theta_max 0.979
_diffrn_measurement_device_type 'Bruker Apex II'
_diffrn_measurement_method 'phi and omega scans'
_diffrn_radiation_monochromator graphite
_diffrn_radiation_source 'fine-focus sealed tube'
_diffrn_radiation_type MoK\a
_diffrn_radiation_wavelength 0.71073
_diffrn_reflns_av_R_equivalents 0.0240
_diffrn_reflns_av_sigmaI/netI 0.0448
_diffrn_reflns_limit_h_max 6
_diffrn_reflns_limit_h_min -10
_diffrn_reflns_limit_k_max 12
_diffrn_reflns_limit_k_min -12
_diffrn_reflns_limit_l_max 15
_diffrn_reflns_limit_l_min -15
_diffrn_reflns_number 6438
_diffrn_reflns_theta_full 25.00
_diffrn_reflns_theta_max 25.00
_diffrn_reflns_theta_min 2.37
_exptl_absorpt_coefficient_mu 0.408
_exptl_absorpt_correction_T_max 0.8875
_exptl_absorpt_correction_T_min 0.8671
_exptl_absorpt_correction_type multi-scan
_exptl_absorpt_process_details 'SADABS: Bruker, 2000'
_exptl_crystal_colour colourless
_exptl_crystal_density_diffrn 1.377
_exptl_crystal_density_method 'not measured'
_exptl_crystal_description block
_exptl_crystal_F_000 504
_exptl_crystal_size_max 0.36
_exptl_crystal_size_mid 0.34
_exptl_crystal_size_min 0.30
_refine_diff_density_max 0.485
_refine_diff_density_min -0.617
_refine_diff_density_rms 0.122
_refine_ls_extinction_method none
_refine_ls_goodness_of_fit_ref 1.135
_refine_ls_hydrogen_treatment constr
_refine_ls_matrix_type full
_refine_ls_number_parameters 298
_refine_ls_number_reflns 4059
_refine_ls_number_restraints 0
_refine_ls_restrained_S_all 1.135
_refine_ls_R_factor_all 0.0962
_refine_ls_R_factor_gt 0.0743
_refine_ls_shift/su_max 0.000
_refine_ls_shift/su_mean 0.000
_refine_ls_structure_factor_coef Fsqd
_refine_ls_weighting_details 'calc w=1/[\s^2^(Fo^2^)+(0.2000P)^2^+0.0000P] where P=(Fo^2^+2Fc^2^)/3'
_refine_ls_weighting_scheme calc
_refine_ls_wR_factor_gt 0.2302
_refine_ls_wR_factor_ref 0.2795
_reflns_number_gt 3061
_reflns_number_total 4059
_reflns_threshold_expression >2sigma(I)
_cod_data_source_file c5ob00450k2.cif
_cod_data_source_block 3aa
_cod_depositor_comments
;
The following automatic conversions were performed:

'_symmetry_cell_setting' value 'Triclinic' changed to 'triclinic'
according to
/usr/data/users/saulius/crontab/automatic-downloads/rss-feeds/RSC/lib/dictionaries/cif_core.dic
dictionary named 'cif_core.dic' version 2.4.2 from 2011-04-26.

'_exptl_absorpt_correction_type' value 'Multi-Scan' changed to
'multi-scan' according to
/usr/data/users/saulius/crontab/automatic-downloads/rss-feeds/RSC/lib/dictionaries/cif_core.dic
dictionary named 'cif_core.dic' version 2.4.2 from 2011-04-26.

Automatic conversion script
Id: cif_fix_values 3143 2015-03-26 13:38:13Z robertas 

 Adding full bibliography for 7154414.cif.
;
_cod_original_sg_symbol_H-M 'P-1   '
_cod_database_code 7154414

loop_
_symmetry_equiv_pos_as_xyz
'x, y, z'
'-x, -y, -z'

loop_
_atom_site_label
_atom_site_type_symbol
_atom_site_fract_x
_atom_site_fract_y
_atom_site_fract_z
_atom_site_U_iso_or_equiv
_atom_site_adp_type
_atom_site_occupancy
_atom_site_symmetry_multiplicity
_atom_site_calc_flag
_atom_site_refinement_flags
C1 C 0.6506(4) 0.1094(4) 0.2586(3) 0.0602(9) Uani 1 1 d .
H1A H 0.6713 0.0670 0.3065 0.072 Uiso 1 1 calc R
C2 C 0.6900(5) 0.0712(5) 0.1560(4) 0.0855(14) Uani 1 1 d .
H2A H 0.7387 0.0045 0.1358 0.103 Uiso 1 1 calc R
C3 C 0.6573(6) 0.1314(6) 0.0843(3) 0.0964(17) Uani 1 1 d .
H3A H 0.6792 0.1027 0.0147 0.116 Uiso 1 1 calc R
C4 C 0.5916(5) 0.2352(5) 0.1158(3) 0.0882(15) Uani 1 1 d .
H4A H 0.5739 0.2797 0.0687 0.106 Uiso 1 1 calc R
C5 C 0.5529(4) 0.2716(4) 0.2173(3) 0.0594(9) Uani 1 1 d .
H5A H 0.5066 0.3399 0.2376 0.071 Uiso 1 1 calc R
C6 C 0.5804(3) 0.2103(3) 0.2901(2) 0.0429(7) Uani 1 1 d .
C7 C 0.5292(3) 0.2438(3) 0.3987(2) 0.0370(6) Uani 1 1 d .
C8 C 0.6093(3) 0.3652(3) 0.4798(2) 0.0374(6) Uani 1 1 d .
C9 C 0.8308(3) 0.5055(3) 0.4047(2) 0.0477(7) Uani 1 1 d .
H9A H 0.8083 0.4476 0.3357 0.057 Uiso 1 1 calc R
C10 C 0.9519(4) 0.6198(3) 0.4291(3) 0.0552(8) Uani 1 1 d .
H10A H 1.0131 0.6413 0.3769 0.066 Uiso 1 1 calc R
C11 C 0.9873(4) 0.7082(3) 0.5343(3) 0.0613(10) Uani 1 1 d .
H11A H 1.0716 0.7874 0.5508 0.074 Uiso 1 1 calc R
C12 C 0.8993(4) 0.6777(3) 0.6102(3) 0.0541(8) Uani 1 1 d .
H12A H 0.9244 0.7353 0.6792 0.065 Uiso 1 1 calc R
C13 C 0.7705(3) 0.5605(3) 0.5864(2) 0.0432(7) Uani 1 1 d .
C14 C 0.5678(3) 0.3925(3) 0.5829(2) 0.0383(7) Uani 1 1 d .
C15 C 0.4359(3) 0.3027(3) 0.6100(2) 0.0399(7) Uani 1 1 d .
C16 C 0.3863(4) 0.3279(3) 0.7124(2) 0.0511(8) Uani 1 1 d .
H16A H 0.4423 0.4055 0.7659 0.061 Uiso 1 1 calc R
C17 C 0.2572(4) 0.2395(4) 0.7335(3) 0.0596(9) Uani 1 1 d .
H17A H 0.2257 0.2567 0.8012 0.072 Uiso 1 1 calc R
C18 C 0.1721(4) 0.1234(4) 0.6538(3) 0.0567(9) Uani 1 1 d .
H18A H 0.0834 0.0635 0.6682 0.068 Uiso 1 1 calc R
C19 C 0.2187(3) 0.0974(3) 0.5547(2) 0.0450(7) Uani 1 1 d .
H19A H 0.1592 0.0201 0.5022 0.054 Uiso 1 1 calc R
C20 C 0.3532(3) 0.1828(3) 0.5288(2) 0.0396(7) Uani 1 1 d .
C21 C 0.4035(3) 0.1545(3) 0.4238(2) 0.0386(7) Uani 1 1 d .
C22 C 0.3167(3) 0.0256(3) 0.3427(2) 0.0393(7) Uani 1 1 d .
C23 C 0.3244(4) -0.0991(3) 0.3468(3) 0.0519(8) Uani 1 1 d .
H23A H 0.3824 -0.1026 0.4035 0.062 Uiso 1 1 calc R
C24 C 0.2481(4) -0.2183(3) 0.2685(3) 0.0574(9) Uani 1 1 d .
H24A H 0.2543 -0.3010 0.2729 0.069 Uiso 1 1 calc R
C25 C 0.1625(4) -0.2136(3) 0.1837(3) 0.0574(9) Uani 1 1 d .
H25A H 0.1103 -0.2934 0.1308 0.069 Uiso 1 1 calc R
C26 C 0.1544(4) -0.0924(4) 0.1774(2) 0.0559(8) Uani 1 1 d .
H26A H 0.0969 -0.0899 0.1200 0.067 Uiso 1 1 calc R
C27 C 0.2310(3) 0.0277(3) 0.2556(2) 0.0484(8) Uani 1 1 d .
H27A H 0.2253 0.1100 0.2499 0.058 Uiso 1 1 calc R
C28 C 0.1884(5) 0.3744(4) 0.1089(3) 0.0705(11) Uani 1 1 d .
H28A H 0.2466 0.4084 0.1791 0.085 Uiso 1 1 calc R
Cl1 Cl 0.2926(2) 0.46468(17) 0.02964(11) 0.1257(7) Uani 1 1 d .
Cl2 Cl 0.1606(2) 0.20210(14) 0.06040(11) 0.1173(6) Uani 1 1 d .
Cl3 Cl 0.00829(14) 0.40400(14) 0.12222(12) 0.1000(5) Uani 1 1 d .
N1 N 0.6689(3) 0.5130(2) 0.64847(19) 0.0447(6) Uani 1 1 d .
N2 N 0.7399(3) 0.4740(2) 0.48163(18) 0.0398(6) Uani 1 1 d .

loop_
_atom_site_aniso_label
_atom_site_aniso_U_11
_atom_site_aniso_U_22
_atom_site_aniso_U_33
_atom_site_aniso_U_23
_atom_site_aniso_U_13
_atom_site_aniso_U_12
C1 0.0556(19) 0.061(2) 0.055(2) 0.0038(16) 0.0178(16) 0.0190(16)
C2 0.079(3) 0.072(3) 0.080(3) -0.011(2) 0.037(2) 0.017(2)
C3 0.084(3) 0.108(4) 0.049(2) -0.011(2) 0.033(2) -0.008(3)
C4 0.082(3) 0.110(4) 0.050(2) 0.033(2) 0.006(2) -0.011(3)
C5 0.060(2) 0.068(2) 0.0445(18) 0.0174(16) 0.0047(15) 0.0106(17)
C6 0.0389(14) 0.0406(15) 0.0367(15) 0.0029(12) 0.0062(12) 0.0023(12)
C7 0.0394(14) 0.0349(14) 0.0319(14) 0.0035(11) 0.0011(11) 0.0112(12)
C8 0.0382(14) 0.0339(14) 0.0355(14) 0.0069(11) 0.0021(11) 0.0080(11)
C9 0.0429(16) 0.0505(18) 0.0450(16) 0.0133(14) 0.0076(13) 0.0085(13)
C10 0.0467(17) 0.0528(19) 0.064(2) 0.0228(16) 0.0125(15) 0.0071(14)
C11 0.0512(19) 0.0409(17) 0.084(3) 0.0191(17) -0.0025(18) 0.0023(14)
C12 0.0526(18) 0.0411(17) 0.059(2) 0.0055(14) 0.0014(15) 0.0106(14)
C13 0.0419(15) 0.0398(15) 0.0455(16) 0.0075(13) 0.0002(13) 0.0147(12)
C14 0.0426(15) 0.0364(14) 0.0317(14) 0.0048(11) -0.0012(11) 0.0117(12)
C15 0.0469(15) 0.0433(16) 0.0303(14) 0.0081(12) 0.0042(12) 0.0180(13)
C16 0.063(2) 0.0490(17) 0.0352(16) 0.0044(13) 0.0033(14) 0.0164(15)
C17 0.066(2) 0.071(2) 0.0404(17) 0.0160(16) 0.0165(15) 0.0200(18)
C18 0.0537(18) 0.066(2) 0.0511(19) 0.0259(16) 0.0140(15) 0.0111(16)
C19 0.0462(16) 0.0443(16) 0.0409(15) 0.0105(12) 0.0064(12) 0.0109(13)
C20 0.0407(15) 0.0434(16) 0.0348(15) 0.0116(12) -0.0004(11) 0.0137(12)
C21 0.0399(14) 0.0399(15) 0.0335(14) 0.0084(12) -0.0012(11) 0.0112(12)
C22 0.0379(14) 0.0437(16) 0.0325(14) 0.0082(12) 0.0062(11) 0.0103(12)
C23 0.0544(18) 0.0465(17) 0.0509(18) 0.0140(14) -0.0051(14) 0.0114(14)
C24 0.063(2) 0.0386(16) 0.059(2) 0.0035(14) 0.0049(16) 0.0093(14)
C25 0.0571(19) 0.0462(18) 0.0475(18) -0.0040(14) 0.0011(15) 0.0025(14)
C26 0.0509(18) 0.071(2) 0.0331(16) 0.0055(14) -0.0012(13) 0.0112(16)
C27 0.0469(16) 0.0578(19) 0.0406(16) 0.0165(14) 0.0015(13) 0.0152(14)
C28 0.070(2) 0.077(2) 0.0443(19) 0.0085(17) -0.0112(17) 0.0036(19)
Cl1 0.1252(12) 0.1358(13) 0.0817(9) 0.0280(8) 0.0354(8) -0.0053(9)
Cl2 0.1574(14) 0.0898(9) 0.0954(10) 0.0047(7) -0.0439(9) 0.0493(9)
Cl3 0.0742(8) 0.1061(10) 0.1069(10) 0.0248(8) 0.0047(7) 0.0167(7)
N1 0.0476(14) 0.0406(13) 0.0388(13) 0.0048(10) 0.0007(11) 0.0104(11)
N2 0.0377(12) 0.0386(13) 0.0406(13) 0.0099(10) 0.0037(10) 0.0101(10)

loop_
_atom_type_symbol
_atom_type_description
_atom_type_scat_dispersion_real
_atom_type_scat_dispersion_imag
_atom_type_scat_source
C C 0.0033 0.0016 'International Tables Vol C Tables 4.2.6.8 and 6.1.1.4'
H H 0.0000 0.0000 'International Tables Vol C Tables 4.2.6.8 and 6.1.1.4'
N N 0.0061 0.0033 'International Tables Vol C Tables 4.2.6.8 and 6.1.1.4'
Cl Cl 0.1484 0.1585 'International Tables Vol C Tables 4.2.6.8 and 6.1.1.4'

loop_
_geom_angle_atom_site_label_1
_geom_angle_atom_site_label_2
_geom_angle_atom_site_label_3
_geom_angle
C6 C1 C2 120.3(4)
C6 C1 H1A 119.8
C2 C1 H1A 119.8
C3 C2 C1 120.3(4)
C3 C2 H2A 119.9
C1 C2 H2A 119.9
C2 C3 C4 119.8(4)
C2 C3 H3A 120.1
C4 C3 H3A 120.1
C5 C4 C3 119.3(4)
C5 C4 H4A 120.4
C3 C4 H4A 120.4
C4 C5 C6 122.2(4)
C4 C5 H5A 118.9
C6 C5 H5A 118.9
C5 C6 C1 118.1(3)
C5 C6 C7 122.2(3)
C1 C6 C7 119.6(3)
C21 C7 C8 117.5(2)
C21 C7 C6 120.1(2)
C8 C7 C6 122.3(2)
N2 C8 C14 105.4(2)
N2 C8 C7 132.2(2)
C14 C8 C7 122.4(2)
C10 C9 N2 119.9(3)
C10 C9 H9A 120.0
N2 C9 H9A 120.0
C9 C10 C11 120.3(3)
C9 C10 H10A 119.8
C11 C10 H10A 119.8
C12 C11 C10 120.2(3)
C12 C11 H11A 119.9
C10 C11 H11A 119.9
C11 C12 C13 120.6(3)
C11 C12 H12A 119.7
C13 C12 H12A 119.7
N1 C13 C12 130.2(3)
N1 C13 N2 112.1(2)
C12 C13 N2 117.8(3)
N1 C14 C8 111.4(2)
N1 C14 C15 127.7(2)
C8 C14 C15 120.9(2)
C16 C15 C20 120.0(3)
C16 C15 C14 123.1(3)
C20 C15 C14 117.0(2)
C17 C16 C15 120.6(3)
C17 C16 H16A 119.7
C15 C16 H16A 119.7
C16 C17 C18 120.1(3)
C16 C17 H17A 120.0
C18 C17 H17A 120.0
C19 C18 C17 120.1(3)
C19 C18 H18A 120.0
C17 C18 H18A 120.0
C18 C19 C20 122.5(3)
C18 C19 H19A 118.8
C20 C19 H19A 118.8
C19 C20 C15 116.7(3)
C19 C20 C21 122.5(3)
C15 C20 C21 120.7(3)
C7 C21 C20 121.4(2)
C7 C21 C22 119.9(2)
C20 C21 C22 118.8(2)
C23 C22 C27 117.8(3)
C23 C22 C21 122.0(3)
C27 C22 C21 120.1(3)
C24 C23 C22 121.6(3)
C24 C23 H23A 119.2
C22 C23 H23A 119.2
C23 C24 C25 119.4(3)
C23 C24 H24A 120.3
C25 C24 H24A 120.3
C26 C25 C24 120.1(3)
C26 C25 H25A 120.0
C24 C25 H25A 120.0
C25 C26 C27 120.8(3)
C25 C26 H26A 119.6
C27 C26 H26A 119.6
C26 C27 C22 120.3(3)
C26 C27 H27A 119.9
C22 C27 H27A 119.9
Cl2 C28 Cl1 112.8(2)
Cl2 C28 Cl3 110.0(2)
Cl1 C28 Cl3 109.1(2)
Cl2 C28 H28A 108.3
Cl1 C28 H28A 108.3
Cl3 C28 H28A 108.3
C13 N1 C14 105.0(2)
C9 N2 C8 132.6(2)
C9 N2 C13 121.2(2)
C8 N2 C13 106.2(2)

loop_
_geom_bond_atom_site_label_1
_geom_bond_atom_site_label_2
_geom_bond_distance
C1 C6 1.387(4)
C1 C2 1.389(5)
C1 H1A 0.9300
C2 C3 1.372(8)
C2 H2A 0.9300
C3 C4 1.384(7)
C3 H3A 0.9300
C4 C5 1.371(5)
C4 H4A 0.9300
C5 C6 1.376(5)
C5 H5A 0.9300
C6 C7 1.496(4)
C7 C21 1.369(4)
C7 C8 1.421(4)
C8 N2 1.392(4)
C8 C14 1.394(4)
C9 C10 1.338(4)
C9 N2 1.373(4)
C9 H9A 0.9300
C10 C11 1.418(5)
C10 H10A 0.9300
C11 C12 1.345(5)
C11 H11A 0.9300
C12 C13 1.396(4)
C12 H12A 0.9300
C13 N1 1.329(4)
C13 N2 1.407(4)
C14 N1 1.385(3)
C14 C15 1.420(4)
C15 C16 1.414(4)
C15 C20 1.418(4)
C16 C17 1.361(5)
C16 H16A 0.9300
C17 C18 1.392(5)
C17 H17A 0.9300
C18 C19 1.363(4)
C18 H18A 0.9300
C19 C20 1.405(4)
C19 H19A 0.9300
C20 C21 1.448(4)
C21 C22 1.481(4)
C22 C23 1.386(4)
C22 C27 1.396(4)
C23 C24 1.381(4)
C23 H23A 0.9300
C24 C25 1.382(5)
C24 H24A 0.9300
C25 C26 1.359(5)
C25 H25A 0.9300
C26 C27 1.387(4)
C26 H26A 0.9300
C27 H27A 0.9300
C28 Cl2 1.725(4)
C28 Cl1 1.736(4)
C28 Cl3 1.752(4)
C28 H28A 0.9800

loop_
_geom_torsion_atom_site_label_1
_geom_torsion_atom_site_label_2
_geom_torsion_atom_site_label_3
_geom_torsion_atom_site_label_4
_geom_torsion
C6 C1 C2 C3 -1.2(6)
C1 C2 C3 C4 3.1(7)
C2 C3 C4 C5 -3.2(7)
C3 C4 C5 C6 1.5(6)
C4 C5 C6 C1 0.4(5)
C4 C5 C6 C7 -176.1(3)
C2 C1 C6 C5 -0.6(5)
C2 C1 C6 C7 176.0(3)
C5 C6 C7 C21 105.3(3)
C1 C6 C7 C21 -71.2(4)
C5 C6 C7 C8 -76.6(4)
C1 C6 C7 C8 107.0(3)
C21 C7 C8 N2 178.9(3)
C6 C7 C8 N2 0.6(5)
C21 C7 C8 C14 2.5(4)
C6 C7 C8 C14 -175.8(2)
N2 C9 C10 C11 0.3(5)
C9 C10 C11 C12 0.0(5)
C10 C11 C12 C13 -1.3(5)
C11 C12 C13 N1 -179.3(3)
C11 C12 C13 N2 2.1(4)
N2 C8 C14 N1 -0.8(3)
C7 C8 C14 N1 176.5(2)
N2 C8 C14 C15 178.8(2)
C7 C8 C14 C15 -3.9(4)
N1 C14 C15 C16 1.5(5)
C8 C14 C15 C16 -178.0(3)
N1 C14 C15 C20 -178.2(3)
C8 C14 C15 C20 2.3(4)
C20 C15 C16 C17 -1.5(5)
C14 C15 C16 C17 178.8(3)
C15 C16 C17 C18 -0.3(5)
C16 C17 C18 C19 0.5(5)
C17 C18 C19 C20 1.2(5)
C18 C19 C20 C15 -2.9(4)
C18 C19 C20 C21 179.4(3)
C16 C15 C20 C19 3.1(4)
C14 C15 C20 C19 -177.2(2)
C16 C15 C20 C21 -179.2(3)
C14 C15 C20 C21 0.5(4)
C8 C7 C21 C20 0.5(4)
C6 C7 C21 C20 178.7(2)
C8 C7 C21 C22 -179.3(2)
C6 C7 C21 C22 -1.0(4)
C19 C20 C21 C7 175.7(3)
C15 C20 C21 C7 -1.9(4)
C19 C20 C21 C22 -4.6(4)
C15 C20 C21 C22 177.8(2)
C7 C21 C22 C23 108.8(3)
C20 C21 C22 C23 -71.0(4)
C7 C21 C22 C27 -67.4(4)
C20 C21 C22 C27 112.8(3)
C27 C22 C23 C24 -1.1(5)
C21 C22 C23 C24 -177.4(3)
C22 C23 C24 C25 0.3(5)
C23 C24 C25 C26 0.3(5)
C24 C25 C26 C27 -0.2(5)
C25 C26 C27 C22 -0.6(5)
C23 C22 C27 C26 1.2(4)
C21 C22 C27 C26 177.5(3)
C12 C13 N1 C14 -179.1(3)
N2 C13 N1 C14 -0.4(3)
C8 C14 N1 C13 0.7(3)
C15 C14 N1 C13 -178.8(3)
C10 C9 N2 C8 179.8(3)
C10 C9 N2 C13 0.6(4)
C14 C8 N2 C9 -178.8(3)
C7 C8 N2 C9 4.3(5)
C14 C8 N2 C13 0.5(3)
C7 C8 N2 C13 -176.4(3)
N1 C13 N2 C9 179.4(2)
C12 C13 N2 C9 -1.8(4)
N1 C13 N2 C8 0.0(3)
C12 C13 N2 C8 178.8(2)
